data_1552490
loop_
_publ_author_name
'Policarpo, Rocco L.'
'Decultot, Ludovic'
'May, Elizabeth'
'Kuzmi\<c, Petr'
'Carlson, Samuel'
'Huang, Danny'
'Chu, Vincent'
'Wright, Brandon A.'
'Dhakshinamoorthy, Saravanakumar'
'Kannt, Aimo'
'Rani, Shilpa'
'Dittakavi, Sreekanth'
'Panarese, Joseph D.'
'Gaudet, Rachelle'
'Shair, Matthew D.'

_publ_section_title
;
 High-Affinity Alkynyl Bisubstrate Inhibitors of Nicotinamide
 <i>N</i>-Methyltransferase (NNMT).
;
_journal_name_full 'Journal of medicinal chemistry'
_journal_paper_doi 10.1021/acs.jmedchem.9b01238
_journal_year 2019
_chemical_absolute_configuration ad
_chemical_formula_sum 'C13 H18 O4'
_chemical_formula_weight 238.27
_space_group_crystal_system monoclinic
_space_group_IT_number 4
_space_group_name_Hall 'P 2yb'
_space_group_name_H-M_alt 'P 1 21 1'
_symmetry_space_group_name_Hall 'P 2yb'
_symmetry_space_group_name_H-M 'P 1 21 1'
_atom_sites_solution_hydrogens geom
_audit_creation_method SHELXL-2014/7
_cell_angle_alpha 90
_cell_angle_beta 90.0232(11)
_cell_angle_gamma 90
_cell_formula_units_Z 4
_cell_length_a 5.76180(10)
_cell_length_b 19.4824(4)
_cell_length_c 11.8204(2)
_cell_measurement_reflns_used 9922
_cell_measurement_temperature 100(2)
_cell_measurement_theta_max 65.7
_cell_measurement_theta_min 3.73
_cell_volume 1326.88(4)
_computing_cell_refinement 'SAINT 8.37A (Bruker-AXS, 2015)'
_computing_data_reduction 'SAINT 8.37A (Bruker-AXS, 2015)'
_computing_molecular_graphics 'Bruker SHELXTL (Sheldrick, 2015)'
_computing_publication_material 'Bruker SHELXTL (Sheldrick, 2015)'
_computing_structure_refinement 'SHELXL-2014 (Sheldrick, 2015)'
_computing_structure_solution 'SHELXT-2014 (Sheldrick, 2015)'
_diffrn_ambient_temperature 100(2)
_diffrn_measured_fraction_theta_full 1.000
_diffrn_measured_fraction_theta_max 1.000
_diffrn_measurement_device_type
;
Bruker D8 goniometer with CCD area detector  
;
_diffrn_measurement_method 'omega and phi scans'
_diffrn_radiation_monochromator graphite
_diffrn_radiation_source 'I\mS microfocus tube'
_diffrn_radiation_type CuK\a
_diffrn_radiation_wavelength 1.54178
_diffrn_reflns_av_R_equivalents 0.0324
_diffrn_reflns_av_unetI/netI 0.0186
_diffrn_reflns_Laue_measured_fraction_full 1.000
_diffrn_reflns_Laue_measured_fraction_max 1.000
_diffrn_reflns_limit_h_max 6
_diffrn_reflns_limit_h_min -6
_diffrn_reflns_limit_k_max 20
_diffrn_reflns_limit_k_min -23
_diffrn_reflns_limit_l_max 14
_diffrn_reflns_limit_l_min -14
_diffrn_reflns_number 26548
_diffrn_reflns_point_group_measured_fraction_full 0.998
_diffrn_reflns_point_group_measured_fraction_max 0.998
_diffrn_reflns_theta_full 66.713
_diffrn_reflns_theta_max 66.713
_diffrn_reflns_theta_min 2.268
_exptl_absorpt_coefficient_mu 0.722
_exptl_absorpt_correction_T_max 0.8642
_exptl_absorpt_correction_T_min 0.7968
_exptl_absorpt_correction_type multi-scan
_exptl_absorpt_process_details sadabs
_exptl_crystal_colour colorless
_exptl_crystal_density_diffrn 1.193
_exptl_crystal_description needle
_exptl_crystal_F_000 512
_exptl_crystal_size_max 0.140
_exptl_crystal_size_mid 0.100
_exptl_crystal_size_min 0.060
_refine_diff_density_max 0.111
_refine_diff_density_min -0.151
_refine_diff_density_rms 0.028
_refine_ls_abs_structure_details
;
 Flack x determined using 1834 quotients [(I+)-(I-)]/[(I+)+(I-)]
 (Parsons, Flack and Wagner, Acta Cryst. B69 (2013) 249-259).
;
_refine_ls_abs_structure_Flack -0.02(9)
_refine_ls_extinction_method none
_refine_ls_goodness_of_fit_ref 1.058
_refine_ls_hydrogen_treatment constr
_refine_ls_matrix_type full
_refine_ls_number_parameters 314
_refine_ls_number_reflns 4269
_refine_ls_number_restraints 1
_refine_ls_restrained_S_all 1.058
_refine_ls_R_factor_all 0.0258
_refine_ls_R_factor_gt 0.0256
_refine_ls_shift/su_max 0.000
_refine_ls_shift/su_mean 0.000
_refine_ls_structure_factor_coef Fsqd
_refine_ls_weighting_details 'w=1/[\s^2^(Fo^2^)+(0.0375P)^2^+0.1740P] where P=(Fo^2^+2Fc^2^)/3'
_refine_ls_weighting_scheme calc
_refine_ls_wR_factor_gt 0.0636
_refine_ls_wR_factor_ref 0.0638
_reflns_Friedel_coverage 0.934
_reflns_Friedel_fraction_full 0.996
_reflns_Friedel_fraction_max 0.996
_reflns_number_gt 4245
_reflns_number_total 4269
_reflns_threshold_expression 'I > 2\s(I)'
_cod_data_source_file jm9b01238_si_007.cif
_cod_data_source_block Cyclopropyl-Alkyne-S30
_cod_database_code 1552490
_shelx_shelxl_version_number 2014/7
_shelx_space_group_comment
;
The symmetry employed for this shelxl refinement is uniquely defined
by the following loop, which should always be used as a source of
symmetry information in preference to the above space-group names.
They are only intended as comments.
;
_shelx_estimated_absorpt_t_min 0.906
_shelx_estimated_absorpt_t_max 0.958
_refine_ls_abs_structure_hooft 0.04(6)

loop_
_space_group_symop_operation_xyz
'x, y, z'
'-x, y+1/2, -z'

loop_
_atom_site_label
_atom_site_type_symbol
_atom_site_fract_x
_atom_site_fract_y
_atom_site_fract_z
_atom_site_U_iso_or_equiv
_atom_site_adp_type
_atom_site_occupancy
_atom_site_site_symmetry_order
_atom_site_calc_flag
_atom_site_refinement_flags_posn
_atom_site_refinement_flags_adp
O1 O 0.9975(3) 0.57891(10) 0.61621(14) 0.0226(4) Uani 1 1 d . .
O2 O 0.6922(3) 0.54851(9) 0.82723(16) 0.0233(4) Uani 1 1 d . .
O3 O 1.0633(3) 0.47542(9) 0.69549(14) 0.0228(4) Uani 1 1 d . .
O4 O 0.8210(3) 0.65929(10) 0.87146(15) 0.0272(4) Uani 1 1 d . .
C1 C 1.1042(5) 0.51353(14) 0.5943(2) 0.0211(6) Uani 1 1 d . .
C2 C 1.0203(5) 0.59275(14) 0.7341(2) 0.0221(6) Uani 1 1 d . .
H2 H 1.1401 0.6286 0.7504 0.027 Uiso 1 1 calc R U
C3 C 0.7836(5) 0.61049(14) 0.7847(2) 0.0219(6) Uani 1 1 d . .
H3 H 0.6789 0.6298 0.7252 0.026 Uiso 1 1 calc R U
C4 C 0.8826(5) 0.50859(15) 0.8706(2) 0.0239(6) Uani 1 1 d . .
H4 H 0.8402 0.4589 0.8655 0.029 Uiso 1 1 calc R U
C5 C 1.0808(5) 0.52244(14) 0.7879(2) 0.0230(6) Uani 1 1 d . .
H5 H 1.2369 0.5219 0.8249 0.028 Uiso 1 1 calc R U
C6 C 1.3617(5) 0.52147(15) 0.5715(2) 0.0266(6) Uani 1 1 d . .
H6A H 1.3851 0.5545 0.5101 0.040 Uiso 1 1 calc R U
H6B H 1.4272 0.4770 0.5498 0.040 Uiso 1 1 calc R U
H6C H 1.4393 0.5381 0.6401 0.040 Uiso 1 1 calc R U
C7 C 0.9790(5) 0.47890(15) 0.4974(2) 0.0251(6) Uani 1 1 d . .
H7A H 0.8117 0.4787 0.5124 0.038 Uiso 1 1 calc R U
H7B H 1.0345 0.4316 0.4898 0.038 Uiso 1 1 calc R U
H7C H 1.0095 0.5040 0.4271 0.038 Uiso 1 1 calc R U
C8 C 0.6096(6) 0.67802(17) 0.9274(3) 0.0352(7) Uani 1 1 d . .
H8A H 0.4963 0.6937 0.8712 0.053 Uiso 1 1 calc R U
H8B H 0.6406 0.7150 0.9814 0.053 Uiso 1 1 calc R U
H8C H 0.5474 0.6381 0.9677 0.053 Uiso 1 1 calc R U
C9 C 0.9378(5) 0.52505(15) 0.9925(2) 0.0260(6) Uani 1 1 d . .
H9 H 0.9949 0.5726 1.0082 0.031 Uiso 1 1 calc R U
C10 C 1.0283(7) 0.46968(19) 1.0676(3) 0.0401(8) Uani 1 1 d . .
H10A H 1.1404 0.4828 1.1273 0.048 Uiso 1 1 calc R U
H10B H 1.0549 0.4239 1.0338 0.048 Uiso 1 1 calc R U
C11 C 0.7790(6) 0.49377(15) 1.0805(3) 0.0339(7) Uani 1 1 d . .
H11 H 0.6592 0.4615 1.0501 0.041 Uiso 1 1 calc R U
C12 C 0.7062(6) 0.53394(17) 1.1765(3) 0.0339(7) Uani 1 1 d . .
C13 C 0.6456(6) 0.56754(19) 1.2544(3) 0.0384(8) Uani 1 1 d . .
H13 H 0.5970 0.5945 1.3169 0.046 Uiso 1 1 calc R U
O5 O 0.4174(4) 0.35384(9) 0.43011(16) 0.0265(4) Uani 1 1 d . .
O6 O 0.7986(3) 0.27806(10) 0.55303(16) 0.0243(4) Uani 1 1 d . .
O7 O 0.4896(4) 0.25185(10) 0.34700(15) 0.0272(4) Uani 1 1 d . .
O8 O 0.6613(3) 0.16900(10) 0.60083(15) 0.0267(4) Uani 1 1 d . .
C21 C 0.3810(5) 0.31703(15) 0.3279(2) 0.0249(6) Uani 1 1 d . .
C22 C 0.4654(5) 0.23632(14) 0.4645(2) 0.0222(6) Uani 1 1 d . .
H22 H 0.3438 0.2008 0.4792 0.027 Uiso 1 1 calc R U
C23 C 0.7010(5) 0.21651(14) 0.5126(2) 0.0241(6) Uani 1 1 d . .
H23 H 0.8013 0.1958 0.4526 0.029 Uiso 1 1 calc R U
C24 C 0.6138(5) 0.31930(14) 0.5993(2) 0.0233(6) Uani 1 1 d . .
H24 H 0.6581 0.3688 0.5924 0.028 Uiso 1 1 calc R U
C25 C 0.4096(5) 0.30558(14) 0.5210(2) 0.0227(6) Uani 1 1 d . .
H25 H 0.2572 0.3055 0.5614 0.027 Uiso 1 1 calc R U
C26 C 0.5063(6) 0.35353(17) 0.2338(3) 0.0337(7) Uani 1 1 d . .
H26A H 0.6727 0.3551 0.2507 0.051 Uiso 1 1 calc R U
H26B H 0.4464 0.4004 0.2269 0.051 Uiso 1 1 calc R U
H26C H 0.4814 0.3289 0.1626 0.051 Uiso 1 1 calc R U
C27 C 0.1252(5) 0.30876(17) 0.3045(2) 0.0305(7) Uani 1 1 d . .
H27A H 0.1036 0.2799 0.2374 0.046 Uiso 1 1 calc R U
H27B H 0.0557 0.3539 0.2911 0.046 Uiso 1 1 calc R U
H27C H 0.0501 0.2871 0.3697 0.046 Uiso 1 1 calc R U
C28 C 0.8718(6) 0.15020(16) 0.6577(3) 0.0341(7) Uani 1 1 d . .
H28A H 0.9880 0.1361 0.6018 0.051 Uiso 1 1 calc R U
H28B H 0.8409 0.1120 0.7095 0.051 Uiso 1 1 calc R U
H28C H 0.9303 0.1896 0.7006 0.051 Uiso 1 1 calc R U
C29 C 0.5679(5) 0.30363(14) 0.7223(2) 0.0241(6) Uani 1 1 d . .
H29 H 0.5009 0.2575 0.7402 0.029 Uiso 1 1 calc R U
C30 C 0.5017(6) 0.36185(16) 0.7988(3) 0.0322(7) Uani 1 1 d . .
H30A H 0.3947 0.3518 0.8622 0.039 Uiso 1 1 calc R U
H30B H 0.4827 0.4079 0.7645 0.039 Uiso 1 1 calc R U
C31 C 0.7453(5) 0.33217(15) 0.8047(2) 0.0265(6) Uani 1 1 d . .
H31 H 0.8696 0.3612 0.7702 0.032 Uiso 1 1 calc R U
C32 C 0.8152(5) 0.29267(15) 0.9018(2) 0.0285(6) Uani 1 1 d . .
C33 C 0.8753(6) 0.26041(17) 0.9812(3) 0.0359(7) Uani 1 1 d . .
H33 H 0.9236 0.2345 1.0450 0.043 Uiso 1 1 calc R U

loop_
_atom_site_aniso_label
_atom_site_aniso_U_11
_atom_site_aniso_U_22
_atom_site_aniso_U_33
_atom_site_aniso_U_23
_atom_site_aniso_U_13
_atom_site_aniso_U_12
O1 0.0272(10) 0.0216(10) 0.0191(9) -0.0002(7) 0.0001(8) 0.0027(8)
O2 0.0206(10) 0.0262(10) 0.0232(9) -0.0025(7) 0.0005(8) -0.0028(8)
O3 0.0302(10) 0.0189(9) 0.0193(9) -0.0013(8) 0.0020(8) 0.0006(9)
O4 0.0298(10) 0.0247(10) 0.0272(10) -0.0066(8) 0.0007(8) 0.0017(9)
C1 0.0240(14) 0.0192(13) 0.0200(12) 0.0011(11) 0.0009(11) 0.0005(11)
C2 0.0237(15) 0.0225(15) 0.0202(13) -0.0006(11) -0.0005(11) -0.0019(11)
C3 0.0226(14) 0.0215(13) 0.0215(13) -0.0012(10) -0.0034(10) -0.0008(12)
C4 0.0266(14) 0.0225(14) 0.0227(13) 0.0000(11) 0.0011(12) 0.0006(12)
C5 0.0257(14) 0.0215(15) 0.0218(13) -0.0003(11) -0.0033(11) 0.0007(12)
C6 0.0266(15) 0.0289(16) 0.0244(13) -0.0025(12) -0.0009(12) -0.0001(13)
C7 0.0235(13) 0.0281(15) 0.0237(12) -0.0044(13) 0.0001(10) 0.0002(13)
C8 0.0353(17) 0.0359(19) 0.0346(16) -0.0086(14) 0.0059(13) 0.0064(14)
C9 0.0316(16) 0.0270(16) 0.0194(13) -0.0024(11) 0.0001(11) 0.0018(12)
C10 0.056(2) 0.0410(19) 0.0236(15) -0.0016(15) -0.0008(14) 0.0184(17)
C11 0.0505(19) 0.0290(17) 0.0223(15) -0.0010(11) 0.0049(14) -0.0053(15)
C12 0.0361(16) 0.0378(17) 0.0278(15) 0.0005(14) 0.0006(13) -0.0071(15)
C13 0.0371(19) 0.051(2) 0.0269(16) -0.0111(15) 0.0048(14) -0.0062(16)
O5 0.0314(11) 0.0226(10) 0.0255(10) 0.0019(8) -0.0053(9) 0.0022(9)
O6 0.0234(10) 0.0239(10) 0.0256(10) 0.0014(7) -0.0002(8) 0.0007(9)
O7 0.0362(11) 0.0258(10) 0.0197(8) 0.0009(8) 0.0000(8) 0.0048(9)
O8 0.0348(11) 0.0221(10) 0.0233(9) 0.0040(8) -0.0017(8) 0.0026(9)
C21 0.0255(14) 0.0263(14) 0.0230(12) 0.0027(11) -0.0019(11) 0.0020(12)
C22 0.0231(13) 0.0234(15) 0.0201(13) 0.0020(11) 0.0006(10) -0.0028(11)
C23 0.0280(15) 0.0218(14) 0.0225(13) 0.0001(11) 0.0008(12) 0.0012(12)
C24 0.0242(13) 0.0185(14) 0.0272(13) 0.0019(11) -0.0018(12) -0.0007(12)
C25 0.0190(13) 0.0276(16) 0.0216(12) 0.0037(11) 0.0010(11) 0.0008(11)
C26 0.0246(15) 0.0444(19) 0.0321(15) 0.0105(14) -0.0016(13) 0.0038(14)
C27 0.0262(15) 0.0412(18) 0.0242(13) -0.0001(13) -0.0016(12) -0.0014(14)
C28 0.0441(18) 0.0272(16) 0.0309(16) 0.0059(13) -0.0053(14) 0.0074(14)
C29 0.0250(15) 0.0218(14) 0.0254(13) -0.0006(11) -0.0024(11) 0.0014(12)
C30 0.0381(17) 0.0327(17) 0.0257(15) -0.0050(13) -0.0046(13) 0.0096(14)
C31 0.0305(16) 0.0252(15) 0.0238(14) -0.0023(11) -0.0061(11) 0.0012(12)
C32 0.0309(16) 0.0291(15) 0.0255(13) -0.0037(13) -0.0010(13) -0.0001(13)
C33 0.0338(16) 0.0448(19) 0.0293(15) 0.0088(14) -0.0049(13) 0.0016(15)

loop_
_atom_type_symbol
_atom_type_description
_atom_type_scat_dispersion_real
_atom_type_scat_dispersion_imag
_atom_type_scat_source
C C 0.0181 0.0091 'International Tables Vol C Tables 4.2.6.8 and 6.1.1.4'
H H 0.0000 0.0000 'International Tables Vol C Tables 4.2.6.8 and 6.1.1.4'
O O 0.0492 0.0322 'International Tables Vol C Tables 4.2.6.8 and 6.1.1.4'

loop_
_geom_angle_atom_site_label_1
_geom_angle_atom_site_label_2
_geom_angle_atom_site_label_3
_geom_angle
C2 O1 C1 107.74(19)
C3 O2 C4 107.8(2)
C1 O3 C5 107.19(19)
C3 O4 C8 112.1(2)
O3 C1 O1 103.8(2)
O3 C1 C7 108.9(2)
O1 C1 C7 109.1(2)
O3 C1 C6 111.3(2)
O1 C1 C6 111.1(2)
C7 C1 C6 112.2(2)
O1 C2 C3 110.1(2)
O1 C2 C5 104.7(2)
C3 C2 C5 103.9(2)
O1 C2 H2 112.5
C3 C2 H2 112.5
C5 C2 H2 112.5
O2 C3 O4 111.9(2)
O2 C3 C2 106.2(2)
O4 C3 C2 107.4(2)
O2 C3 H3 110.4
O4 C3 H3 110.4
C2 C3 H3 110.4
O2 C4 C9 112.7(2)
O2 C4 C5 104.2(2)
C9 C4 C5 114.6(2)
O2 C4 H4 108.4
C9 C4 H4 108.4
C5 C4 H4 108.4
O3 C5 C4 108.9(2)
O3 C5 C2 103.72(19)
C4 C5 C2 104.5(2)
O3 C5 H5 113.0
C4 C5 H5 113.0
C2 C5 H5 113.0
C1 C6 H6A 109.5
C1 C6 H6B 109.5
H6A C6 H6B 109.5
C1 C6 H6C 109.5
H6A C6 H6C 109.5
H6B C6 H6C 109.5
C1 C7 H7A 109.5
C1 C7 H7B 109.5
H7A C7 H7B 109.5
C1 C7 H7C 109.5
H7A C7 H7C 109.5
H7B C7 H7C 109.5
O4 C8 H8A 109.5
O4 C8 H8B 109.5
H8A C8 H8B 109.5
O4 C8 H8C 109.5
H8A C8 H8C 109.5
H8B C8 H8C 109.5
C10 C9 C4 119.2(3)
C10 C9 C11 60.7(2)
C4 C9 C11 116.3(3)
C10 C9 H9 116.3
C4 C9 H9 116.3
C11 C9 H9 116.3
C9 C10 C11 60.4(2)
C9 C10 H10A 117.7
C11 C10 H10A 117.7
C9 C10 H10B 117.7
C11 C10 H10B 117.7
H10A C10 H10B 114.9
C12 C11 C9 119.9(3)
C12 C11 C10 121.5(3)
C9 C11 C10 58.9(2)
C12 C11 H11 115.0
C9 C11 H11 115.0
C10 C11 H11 115.0
C13 C12 C11 179.2(4)
C12 C13 H13 180.0
C21 O5 C25 107.6(2)
C23 O6 C24 107.9(2)
C22 O7 C21 107.4(2)
C23 O8 C28 112.1(2)
O5 C21 O7 104.4(2)
O5 C21 C26 108.6(2)
O7 C21 C26 109.0(2)
O5 C21 C27 110.7(2)
O7 C21 C27 111.2(3)
C26 C21 C27 112.6(2)
O7 C22 C23 109.2(2)
O7 C22 C25 104.9(2)
C23 C22 C25 104.3(2)
O7 C22 H22 112.6
C23 C22 H22 112.6
C25 C22 H22 112.6
O6 C23 O8 111.8(2)
O6 C23 C22 105.5(2)
O8 C23 C22 107.3(2)
O6 C23 H23 110.7
O8 C23 H23 110.7
C22 C23 H23 110.7
O6 C24 C29 112.5(2)
O6 C24 C25 104.1(2)
C29 C24 C25 114.5(2)
O6 C24 H24 108.5
C29 C24 H24 108.5
C25 C24 H24 108.5
O5 C25 C24 108.5(2)
O5 C25 C22 104.1(2)
C24 C25 C22 104.8(2)
O5 C25 H25 112.9
C24 C25 H25 112.9
C22 C25 H25 112.9
C21 C26 H26A 109.5
C21 C26 H26B 109.5
H26A C26 H26B 109.5
C21 C26 H26C 109.5
H26A C26 H26C 109.5
H26B C26 H26C 109.5
C21 C27 H27A 109.5
C21 C27 H27B 109.5
H27A C27 H27B 109.5
C21 C27 H27C 109.5
H27A C27 H27C 109.5
H27B C27 H27C 109.5
O8 C28 H28A 109.5
O8 C28 H28B 109.5
H28A C28 H28B 109.5
O8 C28 H28C 109.5
H28A C28 H28C 109.5
H28B C28 H28C 109.5
C30 C29 C24 118.2(2)
C30 C29 C31 60.49(19)
C24 C29 C31 115.2(2)
C30 C29 H29 117.0
C24 C29 H29 117.0
C31 C29 H29 117.0
C29 C30 C31 60.32(19)
C29 C30 H30A 117.7
C31 C30 H30A 117.7
C29 C30 H30B 117.7
C31 C30 H30B 117.7
H30A C30 H30B 114.9
C32 C31 C29 120.3(3)
C32 C31 C30 119.9(3)
C29 C31 C30 59.20(19)
C32 C31 H31 115.3
C29 C31 H31 115.3
C30 C31 H31 115.3
C33 C32 C31 179.2(4)
C32 C33 H33 180.0

loop_
_geom_bond_atom_site_label_1
_geom_bond_atom_site_label_2
_geom_bond_distance
O1 C2 1.426(3)
O1 C1 1.438(3)
O2 C3 1.410(3)
O2 C4 1.439(3)
O3 C1 1.428(3)
O3 C5 1.429(3)
O4 C3 1.415(3)
O4 C8 1.433(4)
C1 C7 1.512(4)
C1 C6 1.516(4)
C2 C3 1.529(4)
C2 C5 1.550(4)
C2 H2 1.0000
C3 H3 1.0000
C4 C9 1.509(4)
C4 C5 1.528(4)
C4 H4 1.0000
C5 H5 1.0000
C6 H6A 0.9800
C6 H6B 0.9800
C6 H6C 0.9800
C7 H7A 0.9800
C7 H7B 0.9800
C7 H7C 0.9800
C8 H8A 0.9800
C8 H8B 0.9800
C8 H8C 0.9800
C9 C10 1.492(4)
C9 C11 1.514(4)
C9 H9 1.0000
C10 C11 1.519(5)
C10 H10A 0.9900
C10 H10B 0.9900
C11 C12 1.441(5)
C11 H11 1.0000
C12 C13 1.182(5)
C13 H13 0.9500
O5 C21 1.421(3)
O5 C25 1.428(3)
O6 C23 1.408(3)
O6 C24 1.442(3)
O7 C22 1.428(3)
O7 C21 1.434(4)
O8 C23 1.413(3)
O8 C28 1.434(4)
C21 C26 1.505(4)
C21 C27 1.508(4)
C22 C23 1.521(4)
C22 C25 1.540(4)
C22 H22 1.0000
C23 H23 1.0000
C24 C29 1.510(4)
C24 C25 1.520(4)
C24 H24 1.0000
C25 H25 1.0000
C26 H26A 0.9800
C26 H26B 0.9800
C26 H26C 0.9800
C27 H27A 0.9800
C27 H27B 0.9800
C27 H27C 0.9800
C28 H28A 0.9800
C28 H28B 0.9800
C28 H28C 0.9800
C29 C30 1.500(4)
C29 C31 1.517(4)
C29 H29 1.0000
C30 C31 1.520(4)
C30 H30A 0.9900
C30 H30B 0.9900
C31 C32 1.439(4)
C31 H31 1.0000
C32 C33 1.181(4)
C33 H33 0.9500

loop_
_geom_torsion_atom_site_label_1
_geom_torsion_atom_site_label_2
_geom_torsion_atom_site_label_3
_geom_torsion_atom_site_label_4
_geom_torsion
C5 O3 C1 O1 -36.5(3)
C5 O3 C1 C7 -152.6(2)
C5 O3 C1 C6 83.1(3)
C2 O1 C1 O3 32.7(3)
C2 O1 C1 C7 148.7(2)
C2 O1 C1 C6 -87.1(3)
C1 O1 C2 C3 -127.7(2)
C1 O1 C2 C5 -16.6(3)
C4 O2 C3 O4 -81.8(2)
C4 O2 C3 C2 35.1(3)
C8 O4 C3 O2 -61.9(3)
C8 O4 C3 C2 -178.2(2)
O1 C2 C3 O2 93.6(2)
C5 C2 C3 O2 -18.1(3)
O1 C2 C3 O4 -146.4(2)
C5 C2 C3 O4 101.9(2)
C3 O2 C4 C9 87.5(3)
C3 O2 C4 C5 -37.3(3)
C1 O3 C5 C4 136.6(2)
C1 O3 C5 C2 25.7(3)
O2 C4 C5 O3 -86.3(2)
C9 C4 C5 O3 150.1(2)
O2 C4 C5 C2 24.0(3)
C9 C4 C5 C2 -99.6(3)
O1 C2 C5 O3 -5.4(3)
C3 C2 C5 O3 110.1(2)
O1 C2 C5 C4 -119.4(2)
C3 C2 C5 C4 -3.9(3)
O2 C4 C9 C10 147.8(3)
C5 C4 C9 C10 -93.2(3)
O2 C4 C9 C11 78.2(3)
C5 C4 C9 C11 -162.8(3)
C4 C9 C10 C11 -105.6(3)
C10 C9 C11 C12 110.9(4)
C4 C9 C11 C12 -138.8(3)
C4 C9 C11 C10 110.3(3)
C9 C10 C11 C12 -108.3(3)
C25 O5 C21 O7 -34.3(3)
C25 O5 C21 C26 -150.4(2)
C25 O5 C21 C27 85.5(3)
C22 O7 C21 O5 32.5(3)
C22 O7 C21 C26 148.4(2)
C22 O7 C21 C27 -86.9(3)
C21 O7 C22 C23 -129.6(2)
C21 O7 C22 C25 -18.4(3)
C24 O6 C23 O8 -80.3(2)
C24 O6 C23 C22 36.1(3)
C28 O8 C23 O6 -60.8(3)
C28 O8 C23 C22 -176.1(2)
O7 C22 C23 O6 91.4(2)
C25 C22 C23 O6 -20.3(3)
O7 C22 C23 O8 -149.2(2)
C25 C22 C23 O8 99.1(2)
C23 O6 C24 C29 87.8(3)
C23 O6 C24 C25 -36.7(3)
C21 O5 C25 C24 133.7(2)
C21 O5 C25 C22 22.4(3)
O6 C24 C25 O5 -88.8(2)
C29 C24 C25 O5 148.0(2)
O6 C24 C25 C22 22.0(3)
C29 C24 C25 C22 -101.2(2)
O7 C22 C25 O5 -2.3(3)
C23 C22 C25 O5 112.5(2)
O7 C22 C25 C24 -116.2(2)
C23 C22 C25 C24 -1.4(3)
O6 C24 C29 C30 143.8(3)
C25 C24 C29 C30 -97.7(3)
O6 C24 C29 C31 75.2(3)
C25 C24 C29 C31 -166.2(2)
C24 C29 C30 C31 -104.6(3)
C30 C29 C31 C32 108.9(3)
C24 C29 C31 C32 -141.6(3)
C24 C29 C31 C30 109.5(3)
C29 C30 C31 C32 -109.5(3)
